data_4511153
loop_
_publ_author_name
'Liu, Xun-Gao'
'Wang, Li-Yan'
'Zhu, Xia'
'Li, Bao-Long'
'Zhang, Yong'

_publ_section_title
;
 Structural Versatility of Eight Zinc(II) Coordination Polymers
 Constructed with a Long Flexible Ligand 1,4-Bis(1,2,4-triazol-1-yl)butane
;
_journal_issue 9
_journal_name_full 'Crystal Growth &amp; Design'
_journal_page_first 3997
_journal_paper_doi 10.1021/cg900134f
_journal_volume 9
_journal_year 2009
_chemical_formula_sum 'C42 H58 N18 O20 Zn3'
_chemical_formula_weight 1331.17
_chemical_name_systematic
; 
 ? 
;
_space_group_IT_number 2
_symmetry_cell_setting triclinic
_symmetry_space_group_name_Hall '-P 1'
_symmetry_space_group_name_H-M 'P -1'
_atom_sites_solution_hydrogens geom
_atom_sites_solution_primary direct
_atom_sites_solution_secondary difmap
_audit_creation_method SHELXL-97
_cell_angle_alpha 97.849(3)
_cell_angle_beta 106.200(4)
_cell_angle_gamma 101.286(3)
_cell_formula_units_Z 1
_cell_length_a 9.5864(18)
_cell_length_b 10.2309(18)
_cell_length_c 14.952(3)
_cell_measurement_reflns_used 4423
_cell_measurement_temperature 298(2)
_cell_measurement_theta_max 25.3491
_cell_measurement_theta_min 3.0631
_cell_volume 1352.2(4)
_computing_cell_refinement 'CrystalClear (Rigaku Corp., 2000)'
_computing_data_collection 'CrystalClear (Rigaku Corp., 2000)'
_computing_data_reduction 'CrystalClear (Rigaku Corp., 2000)'
_computing_molecular_graphics 'Bruker SHELXTL'
_computing_publication_material 'Bruker SHELXTL'
_computing_structure_refinement 'SHELXL-97 (Sheldrick, 1997)'
_computing_structure_solution 'SHELXS-97 (Sheldrick, 1990)'
_diffrn_ambient_temperature 298(2)
_diffrn_measured_fraction_theta_full 0.992
_diffrn_measured_fraction_theta_max 0.992
_diffrn_measurement_device_type 'Rigaku Mercury CCD'
_diffrn_measurement_method \w
_diffrn_radiation_monochromator graphite
_diffrn_radiation_source 'fine-focus sealed tube'
_diffrn_radiation_type MoK\a
_diffrn_radiation_wavelength 0.71070
_diffrn_reflns_av_R_equivalents 0.0434
_diffrn_reflns_av_sigmaI/netI 0.0589
_diffrn_reflns_limit_h_max 11
_diffrn_reflns_limit_h_min -11
_diffrn_reflns_limit_k_max 12
_diffrn_reflns_limit_k_min -12
_diffrn_reflns_limit_l_max 16
_diffrn_reflns_limit_l_min -17
_diffrn_reflns_number 13259
_diffrn_reflns_theta_full 25.35
_diffrn_reflns_theta_max 25.35
_diffrn_reflns_theta_min 3.06
_diffrn_standards_decay_% 0
_diffrn_standards_interval_count 0
_diffrn_standards_interval_time 0
_diffrn_standards_number 0
_exptl_absorpt_coefficient_mu 1.413
_exptl_absorpt_correction_T_max 0.8377
_exptl_absorpt_correction_T_min 0.6230
_exptl_absorpt_correction_type multi-scan
_exptl_absorpt_process_details Empirical
_exptl_crystal_colour Colorless
_exptl_crystal_density_diffrn 1.635
_exptl_crystal_density_method 'not measured'
_exptl_crystal_description Block
_exptl_crystal_F_000 686
_exptl_crystal_size_max 0.37
_exptl_crystal_size_mid 0.15
_exptl_crystal_size_min 0.13
_refine_diff_density_max 1.432
_refine_diff_density_min -0.512
_refine_diff_density_rms 0.091
_refine_ls_extinction_method none
_refine_ls_goodness_of_fit_ref 1.091
_refine_ls_hydrogen_treatment mixed
_refine_ls_matrix_type full
_refine_ls_number_parameters 408
_refine_ls_number_reflns 4919
_refine_ls_number_restraints 0
_refine_ls_restrained_S_all 1.091
_refine_ls_R_factor_all 0.0830
_refine_ls_R_factor_gt 0.0610
_refine_ls_shift/su_max 0.000
_refine_ls_shift/su_mean 0.000
_refine_ls_structure_factor_coef Fsqd
_refine_ls_weighting_details 'calc w=1/[\s^2^(Fo^2^)+(0.0609P)^2^+2.6251P] where P=(Fo^2^+2Fc^2^)/3'
_refine_ls_weighting_scheme calc
_refine_ls_wR_factor_gt 0.1350
_refine_ls_wR_factor_ref 0.1481
_reflns_number_gt 3794
_reflns_number_total 4919
_reflns_threshold_expression >2sigma(I)
_cod_data_source_file cg900134f_si_002.cif
_cod_data_source_block {[Zn(btb)(H2O)4][Zn(btb)(btc)]2(H2O)4}n_(6)
_cod_depositor_comments
;
The following automatic conversions were performed:

'_symmetry_cell_setting' value 'Triclinic' changed to 'triclinic'
according to
/usr/data/users/saulius/automatic-downloads/retrospective/ACS/lib/dictionaries/cif_core.dic
dictionary named 'cif_core.dic' version 2.4.2 from
2011-04-26.

'_exptl_absorpt_correction_type' value 'Multi-scan'
changed to 'multi-scan' according to
/usr/data/users/saulius/automatic-downloads/retrospective/ACS/lib/dictionaries/cif_core.dic
dictionary named 'cif_core.dic' version 2.4.2 from 2011-04-26.

Automatic conversion script
Id: cif_fix_values 2281 2013-09-26 08:29:07Z andrius 
;
_cod_original_sg_symbol_H-M P-1
_cod_database_code 4511153

loop_
_symmetry_equiv_pos_as_xyz
'x, y, z'
'-x, -y, -z'

loop_
_atom_site_label
_atom_site_type_symbol
_atom_site_fract_x
_atom_site_fract_y
_atom_site_fract_z
_atom_site_U_iso_or_equiv
_atom_site_adp_type
_atom_site_occupancy
_atom_site_symmetry_multiplicity
_atom_site_calc_flag
_atom_site_refinement_flags
Zn1 Zn 0.32234(6) 0.17245(5) 0.33591(4) 0.03063(19) Uani 1 1 d .
Zn2 Zn 1.0000 0.0000 1.0000 0.0284(2) Uani 1 2 d S
O1 O 0.2201(4) 0.2862(3) 0.2537(2) 0.0347(8) Uani 1 1 d .
O2 O 0.3809(5) 0.4476(4) 0.3705(3) 0.0706(15) Uani 1 1 d .
O3 O 0.3747(4) 0.9276(4) 0.3730(3) 0.0474(10) Uani 1 1 d .
O4 O 0.1973(4) 0.9870(3) 0.2700(2) 0.0332(8) Uani 1 1 d .
O5 O -0.2161(4) 0.6005(4) 0.0258(3) 0.0449(10) Uani 1 1 d .
O6 O -0.2482(4) 0.4052(4) 0.0751(3) 0.0502(11) Uani 1 1 d .
O7 O 0.9254(5) -0.2133(4) 0.9544(3) 0.0379(9) Uani 1 1 d .
H1W H 0.885(7) -0.249(7) 0.901(5) 0.05(2) Uiso 1 1 d .
H2W H 0.881(8) -0.260(7) 0.976(5) 0.06(2) Uiso 1 1 d .
O8 O 0.9466(5) -0.0022(4) 1.1287(3) 0.0346(9) Uani 1 1 d .
H3W H 0.898(6) 0.054(6) 1.138(4) 0.034(16) Uiso 1 1 d .
H4W H 1.001(8) -0.007(7) 1.170(5) 0.06(2) Uiso 1 1 d .
O9 O 0.7809(5) 0.1819(5) 1.1646(3) 0.0453(10) Uani 1 1 d .
H5W H 0.701(8) 0.150(7) 1.156(5) 0.05(2) Uiso 1 1 d .
H6W H 0.761(8) 0.248(8) 1.139(5) 0.08(3) Uiso 1 1 d .
O10 O -0.4825(7) 0.5838(6) -0.1248(4) 0.0689(15) Uani 1 1 d .
H7W H -0.434(11) 0.558(10) -0.089(7) 0.10(4) Uiso 1 1 d .
H8W H -0.577(11) 0.568(9) -0.112(6) 0.11(3) Uiso 1 1 d .
N1 N 0.2640(7) 0.2548(7) 0.6007(3) 0.0610(17) Uani 1 1 d .
N2 N 0.1617(9) 0.1402(8) 0.5694(6) 0.092(2) Uani 1 1 d .
N3 N 0.2771(5) 0.1942(5) 0.4612(3) 0.0406(11) Uani 1 1 d .
N4 N 0.5817(5) 0.0969(5) 0.9055(3) 0.0395(11) Uani 1 1 d .
N5 N 0.5306(5) -0.0406(5) 0.8817(4) 0.0462(12) Uani 1 1 d .
N6 N 0.7810(4) 0.0185(4) 0.9398(3) 0.0318(9) Uani 1 1 d .
N7 N 0.7784(5) 0.2984(5) 0.3834(3) 0.0447(12) Uani 1 1 d .
N8 N 0.7798(5) 0.2093(6) 0.4420(4) 0.0615(15) Uani 1 1 d .
N9 N 0.5453(5) 0.2103(4) 0.3645(3) 0.0366(10) Uani 1 1 d .
C1 C 0.2890(13) 0.3412(10) 0.6956(6) 0.104(3) Uani 1 1 d .
H1A H 0.2112 0.3903 0.6914 0.125 Uiso 1 1 calc R
H1B H 0.3850 0.4072 0.7151 0.125 Uiso 1 1 calc R
C2 C 0.2864(8) 0.2507(8) 0.7694(5) 0.068(2) Uani 1 1 d .
H2A H 0.2883 0.3048 0.8284 0.082 Uiso 1 1 calc R
H2B H 0.1944 0.1792 0.7465 0.082 Uiso 1 1 calc R
C3 C 0.4150(9) 0.1897(10) 0.7870(5) 0.083(3) Uani 1 1 d .
H3A H 0.4931 0.2427 0.7678 0.100 Uiso 1 1 calc R
H3B H 0.3848 0.0983 0.7487 0.100 Uiso 1 1 calc R
C4 C 0.4766(7) 0.1836(7) 0.8904(5) 0.0562(17) Uani 1 1 d .
H4A H 0.5270 0.2748 0.9270 0.067 Uiso 1 1 calc R
H4B H 0.3943 0.1490 0.9134 0.067 Uiso 1 1 calc R
C5 C 0.1778(9) 0.1062(8) 0.4864(5) 0.071(2) Uani 1 1 d .
H5A H 0.1225 0.0238 0.4458 0.085 Uiso 1 1 calc R
C6 C 0.3352(7) 0.2940(7) 0.5367(4) 0.0563(17) Uani 1 1 d .
H6A H 0.4081 0.3734 0.5450 0.068 Uiso 1 1 calc R
C7 C 0.6536(6) -0.0826(6) 0.9036(4) 0.0428(14) Uani 1 1 d .
H7A H 0.6538 -0.1743 0.8951 0.051 Uiso 1 1 calc R
C8 C 0.7300(6) 0.1290(5) 0.9391(4) 0.0365(12) Uani 1 1 d .
H8A H 0.7899 0.2175 0.9593 0.044 Uiso 1 1 calc R
C9 C 1.0280(6) 0.4483(7) 0.4737(4) 0.0560(17) Uani 1 1 d .
H9A H 1.0487 0.3809 0.5120 0.067 Uiso 1 1 calc R
H9B H 1.1218 0.4934 0.4663 0.067 Uiso 1 1 calc R
C10 C 0.9199(7) 0.3755(7) 0.3759(5) 0.0639(19) Uani 1 1 d .
H10A H 0.8994 0.4418 0.3366 0.077 Uiso 1 1 calc R
H10B H 0.9657 0.3138 0.3455 0.077 Uiso 1 1 calc R
C11 C 0.6393(6) 0.1592(6) 0.4281(4) 0.0525(16) Uani 1 1 d .
H11A H 0.6054 0.0932 0.4594 0.063 Uiso 1 1 calc R
C12 C 0.6383(6) 0.2970(6) 0.3373(4) 0.0454(14) Uani 1 1 d .
H12A H 0.6097 0.3493 0.2924 0.054 Uiso 1 1 calc R
C13 C 0.1916(5) 0.5138(5) 0.2589(3) 0.0302(11) Uani 1 1 d .
C14 C 0.2544(5) 0.6523(5) 0.2962(3) 0.0299(11) Uani 1 1 d .
H14A H 0.3452 0.6800 0.3451 0.036 Uiso 1 1 calc R
C15 C 0.1841(5) 0.7491(4) 0.2618(3) 0.0269(10) Uani 1 1 d .
C16 C 0.0487(5) 0.7069(5) 0.1880(3) 0.0278(11) Uani 1 1 d .
H16A H 0.0028 0.7715 0.1624 0.033 Uiso 1 1 calc R
C17 C -0.0186(5) 0.5686(5) 0.1520(3) 0.0266(10) Uani 1 1 d .
C18 C 0.0541(5) 0.4736(5) 0.1879(3) 0.0282(11) Uani 1 1 d .
H18A H 0.0100 0.3814 0.1639 0.034 Uiso 1 1 calc R
C19 C 0.2720(6) 0.4114(5) 0.2984(4) 0.0346(12) Uani 1 1 d .
C20 C 0.2581(6) 0.8963(5) 0.3051(3) 0.0297(11) Uani 1 1 d .
C21 C -0.1729(6) 0.5209(5) 0.0775(4) 0.0340(12) Uani 1 1 d .

loop_
_atom_site_aniso_label
_atom_site_aniso_U_11
_atom_site_aniso_U_22
_atom_site_aniso_U_33
_atom_site_aniso_U_23
_atom_site_aniso_U_13
_atom_site_aniso_U_12
Zn1 0.0325(3) 0.0201(3) 0.0340(3) 0.0046(2) 0.0031(3) 0.0057(2)
Zn2 0.0263(4) 0.0253(4) 0.0303(4) 0.0036(3) 0.0048(3) 0.0067(3)
O1 0.038(2) 0.0158(17) 0.043(2) 0.0040(15) 0.0026(16) 0.0061(15)
O2 0.080(3) 0.032(2) 0.064(3) 0.001(2) -0.034(3) 0.021(2)
O3 0.048(2) 0.0254(19) 0.048(2) 0.0040(17) -0.0115(19) 0.0024(17)
O4 0.038(2) 0.0172(16) 0.0361(19) 0.0055(14) 0.0011(16) 0.0045(14)
O5 0.034(2) 0.041(2) 0.050(2) 0.0177(19) -0.0021(18) 0.0052(17)
O6 0.035(2) 0.030(2) 0.071(3) 0.0118(19) -0.0011(19) -0.0013(17)
O7 0.040(2) 0.025(2) 0.040(2) -0.0025(19) 0.009(2) -0.0014(17)
O8 0.039(2) 0.035(2) 0.030(2) 0.0083(17) 0.0067(19) 0.0142(18)
O9 0.032(2) 0.045(3) 0.059(3) 0.012(2) 0.012(2) 0.011(2)
O10 0.051(3) 0.078(4) 0.068(3) 0.018(3) 0.006(3) 0.009(3)
N1 0.076(4) 0.103(5) 0.022(2) 0.015(3) 0.014(3) 0.062(4)
N2 0.098(6) 0.077(5) 0.099(6) 0.013(4) 0.030(5) 0.020(4)
N3 0.047(3) 0.040(3) 0.033(2) 0.005(2) 0.007(2) 0.016(2)
N4 0.031(2) 0.045(3) 0.040(2) 0.008(2) 0.003(2) 0.015(2)
N5 0.029(2) 0.041(3) 0.061(3) 0.011(2) 0.005(2) 0.006(2)
N6 0.029(2) 0.033(2) 0.031(2) 0.0040(18) 0.0063(18) 0.0069(18)
N7 0.031(3) 0.055(3) 0.039(3) 0.008(2) 0.009(2) -0.006(2)
N8 0.036(3) 0.065(4) 0.077(4) 0.034(3) 0.006(3) 0.003(3)
N9 0.036(2) 0.032(2) 0.044(3) 0.014(2) 0.014(2) 0.0056(19)
C1 0.150(9) 0.106(7) 0.068(5) 0.023(5) 0.031(6) 0.058(7)
C2 0.078(5) 0.098(6) 0.048(4) 0.024(4) 0.022(4) 0.054(4)
C3 0.103(6) 0.135(8) 0.063(5) 0.057(5) 0.050(4) 0.088(6)
C4 0.040(3) 0.060(4) 0.063(4) 0.007(3) 0.002(3) 0.024(3)
C5 0.101(6) 0.076(5) 0.055(4) 0.019(4) 0.046(4) 0.031(5)
C6 0.045(4) 0.064(4) 0.046(4) -0.004(3) -0.008(3) 0.023(3)
C7 0.031(3) 0.032(3) 0.056(4) 0.007(3) 0.003(3) 0.004(2)
C8 0.033(3) 0.035(3) 0.038(3) 0.007(2) 0.006(2) 0.009(2)
C9 0.030(3) 0.065(4) 0.060(4) 0.003(3) 0.008(3) -0.002(3)
C10 0.051(4) 0.073(5) 0.059(4) 0.008(4) 0.023(3) -0.011(3)
C11 0.037(3) 0.055(4) 0.058(4) 0.032(3) 0.000(3) 0.002(3)
C12 0.045(3) 0.049(3) 0.039(3) 0.015(3) 0.010(3) 0.005(3)
C13 0.034(3) 0.019(2) 0.036(3) 0.007(2) 0.007(2) 0.009(2)
C14 0.029(3) 0.023(2) 0.031(3) 0.002(2) 0.002(2) 0.002(2)
C15 0.029(3) 0.017(2) 0.034(3) 0.009(2) 0.008(2) 0.0052(19)
C16 0.032(3) 0.020(2) 0.030(2) 0.006(2) 0.006(2) 0.010(2)
C17 0.024(2) 0.025(2) 0.028(2) 0.004(2) 0.007(2) 0.003(2)
C18 0.030(3) 0.018(2) 0.036(3) 0.003(2) 0.009(2) 0.006(2)
C19 0.039(3) 0.022(3) 0.040(3) 0.008(2) 0.006(3) 0.009(2)
C20 0.036(3) 0.020(2) 0.032(3) 0.008(2) 0.008(2) 0.005(2)
C21 0.030(3) 0.026(3) 0.043(3) 0.001(2) 0.008(2) 0.008(2)

loop_
_atom_type_symbol
_atom_type_description
_atom_type_scat_dispersion_real
_atom_type_scat_dispersion_imag
_atom_type_scat_source
C C 0.0033 0.0016 'International Tables Vol C Tables 4.2.6.8 and 6.1.1.4'
H H 0.0000 0.0000 'International Tables Vol C Tables 4.2.6.8 and 6.1.1.4'
N N 0.0061 0.0033 'International Tables Vol C Tables 4.2.6.8 and 6.1.1.4'
O O 0.0106 0.0060 'International Tables Vol C Tables 4.2.6.8 and 6.1.1.4'
Zn Zn 0.2839 1.4301 'International Tables Vol C Tables 4.2.6.8 and 6.1.1.4'

loop_
_geom_angle_atom_site_label_1
_geom_angle_atom_site_label_2
_geom_angle_atom_site_label_3
_geom_angle
_geom_angle_site_symmetry_1
_geom_angle_site_symmetry_3
O4 Zn1 O1 100.95(13) 1_545 .
O4 Zn1 N9 119.14(16) 1_545 .
O1 Zn1 N9 115.67(16) . .
O4 Zn1 N3 101.95(17) 1_545 .
O1 Zn1 N3 109.81(16) . .
N9 Zn1 N3 108.27(18) . .
N6 Zn2 N6 180.000(1) 2_757 .
N6 Zn2 O7 89.96(16) 2_757 2_757
N6 Zn2 O7 90.04(16) . 2_757
N6 Zn2 O7 90.04(16) 2_757 .
N6 Zn2 O7 89.96(16) . .
O7 Zn2 O7 180.000(1) 2_757 .
N6 Zn2 O8 93.75(17) 2_757 .
N6 Zn2 O8 86.25(17) . .
O7 Zn2 O8 86.69(18) 2_757 .
O7 Zn2 O8 93.32(18) . .
N6 Zn2 O8 86.25(17) 2_757 2_757
N6 Zn2 O8 93.75(17) . 2_757
O7 Zn2 O8 93.31(18) 2_757 2_757
O7 Zn2 O8 86.68(18) . 2_757
O8 Zn2 O8 180.000(1) . 2_757
C19 O1 Zn1 107.5(3) . .
C20 O4 Zn1 110.4(3) . 1_565
Zn2 O7 H1W 122(5) . .
Zn2 O7 H2W 126(5) . .
H1W O7 H2W 98(7) . .
Zn2 O8 H3W 112(4) . .
Zn2 O8 H4W 120(6) . .
H3W O8 H4W 115(7) . .
H5W O9 H6W 92(7) . .
H7W O10 H8W 105(9) . .
N2 N1 C6 115.0(6) . .
N2 N1 C1 121.1(7) . .
C6 N1 C1 123.7(7) . .
N1 N2 C5 99.0(7) . .
C6 N3 C5 103.3(6) . .
C6 N3 Zn1 129.8(5) . .
C5 N3 Zn1 126.9(4) . .
C8 N4 N5 109.3(4) . .
C8 N4 C4 130.5(5) . .
N5 N4 C4 120.2(5) . .
C7 N5 N4 102.9(4) . .
C8 N6 C7 102.6(4) . .
C8 N6 Zn2 129.1(3) . .
C7 N6 Zn2 127.7(3) . .
C12 N7 N8 109.7(4) . .
C12 N7 C10 130.0(5) . .
N8 N7 C10 120.2(5) . .
C11 N8 N7 103.1(5) . .
C12 N9 C11 102.7(5) . .
C12 N9 Zn1 131.2(4) . .
C11 N9 Zn1 125.8(4) . .
N1 C1 C2 109.6(7) . .
N1 C1 H1A 109.7 . .
C2 C1 H1A 109.7 . .
N1 C1 H1B 109.7 . .
C2 C1 H1B 109.7 . .
H1A C1 H1B 108.2 . .
C3 C2 C1 111.1(7) . .
C3 C2 H2A 109.4 . .
C1 C2 H2A 109.4 . .
C3 C2 H2B 109.4 . .
C1 C2 H2B 109.4 . .
H2A C2 H2B 108.0 . .
C2 C3 C4 111.8(6) . .
C2 C3 H3A 109.3 . .
C4 C3 H3A 109.3 . .
C2 C3 H3B 109.3 . .
C4 C3 H3B 109.3 . .
H3A C3 H3B 107.9 . .
N4 C4 C3 112.2(5) . .
N4 C4 H4A 109.2 . .
C3 C4 H4A 109.2 . .
N4 C4 H4B 109.2 . .
C3 C4 H4B 109.2 . .
H4A C4 H4B 107.9 . .
N2 C5 N3 117.8(7) . .
N2 C5 H5A 121.1 . .
N3 C5 H5A 121.1 . .
N3 C6 N1 104.8(6) . .
N3 C6 H6A 127.6 . .
N1 C6 H6A 127.6 . .
N5 C7 N6 114.5(5) . .
N5 C7 H7A 122.7 . .
N6 C7 H7A 122.7 . .
N6 C8 N4 110.7(5) . .
N6 C8 H8A 124.7 . .
N4 C8 H8A 124.7 . .
C9 C9 C10 114.4(7) 2_766 .
C9 C9 H9A 108.7 2_766 .
C10 C9 H9A 108.7 . .
C9 C9 H9B 108.7 2_766 .
C10 C9 H9B 108.7 . .
H9A C9 H9B 107.6 . .
N7 C10 C9 111.0(5) . .
N7 C10 H10A 109.4 . .
C9 C10 H10A 109.4 . .
N7 C10 H10B 109.4 . .
C9 C10 H10B 109.4 . .
H10A C10 H10B 108.0 . .
N8 C11 N9 114.7(5) . .
N8 C11 H11A 122.7 . .
N9 C11 H11A 122.7 . .
N9 C12 N7 109.8(5) . .
N9 C12 H12A 125.1 . .
N7 C12 H12A 125.1 . .
C18 C13 C14 118.9(4) . .
C18 C13 C19 121.6(4) . .
C14 C13 C19 119.5(4) . .
C15 C14 C13 121.2(4) . .
C15 C14 H14A 119.4 . .
C13 C14 H14A 119.4 . .
C14 C15 C16 119.1(4) . .
C14 C15 C20 118.4(4) . .
C16 C15 C20 122.5(4) . .
C15 C16 C17 120.6(4) . .
C15 C16 H16A 119.7 . .
C17 C16 H16A 119.7 . .
C18 C17 C16 119.1(4) . .
C18 C17 C21 119.7(4) . .
C16 C17 C21 121.2(4) . .
C17 C18 C13 121.1(4) . .
C17 C18 H18A 119.5 . .
C13 C18 H18A 119.5 . .
O2 C19 O1 122.5(4) . .
O2 C19 C13 120.3(4) . .
O1 C19 C13 117.2(4) . .
O3 C20 O4 121.6(4) . .
O3 C20 C15 119.8(4) . .
O4 C20 C15 118.6(4) . .
O5 C21 O6 125.2(5) . .
O5 C21 C17 118.2(4) . .
O6 C21 C17 116.6(4) . .

loop_
_geom_bond_atom_site_label_1
_geom_bond_atom_site_label_2
_geom_bond_distance
_geom_bond_site_symmetry_2
Zn1 O4 1.987(3) 1_545
Zn1 O1 1.997(3) .
Zn1 N9 2.006(4) .
Zn1 N3 2.031(5) .
Zn2 N6 2.097(4) 2_757
Zn2 N6 2.097(4) .
Zn2 O7 2.109(4) 2_757
Zn2 O7 2.109(4) .
Zn2 O8 2.127(4) .
Zn2 O8 2.127(4) 2_757
O1 C19 1.291(6) .
O2 C19 1.225(6) .
O3 C20 1.233(6) .
O4 C20 1.285(6) .
O4 Zn1 1.987(3) 1_565
O5 C21 1.247(6) .
O6 C21 1.250(6) .
O7 H1W 0.79(7) .
O7 H2W 0.74(7) .
O8 H3W 0.83(6) .
O8 H4W 0.70(7) .
O9 H5W 0.74(7) .
O9 H6W 0.84(8) .
O10 H7W 0.72(9) .
O10 H8W 0.97(10) .
N1 N2 1.303(9) .
N1 C6 1.380(9) .
N1 C1 1.495(10) .
N2 C5 1.303(9) .
N3 C6 1.319(7) .
N3 C5 1.348(9) .
N4 C8 1.325(6) .
N4 N5 1.357(6) .
N4 C4 1.460(7) .
N5 C7 1.305(7) .
N6 C8 1.318(6) .
N6 C7 1.356(6) .
N7 C12 1.323(7) .
N7 N8 1.348(7) .
N7 C10 1.471(7) .
N8 C11 1.290(7) .
N9 C12 1.318(7) .
N9 C11 1.354(7) .
C1 C2 1.536(11) .
C1 H1A 0.9700 .
C1 H1B 0.9700 .
C2 C3 1.464(9) .
C2 H2A 0.9700 .
C2 H2B 0.9700 .
C3 C4 1.508(9) .
C3 H3A 0.9700 .
C3 H3B 0.9700 .
C4 H4A 0.9700 .
C4 H4B 0.9700 .
C5 H5A 0.9300 .
C6 H6A 0.9300 .
C7 H7A 0.9300 .
C8 H8A 0.9300 .
C9 C9 1.502(13) 2_766
C9 C10 1.524(8) .
C9 H9A 0.9700 .
C9 H9B 0.9700 .
C10 H10A 0.9700 .
C10 H10B 0.9700 .
C11 H11A 0.9300 .
C12 H12A 0.9300 .
C13 C18 1.386(7) .
C13 C14 1.395(6) .
C13 C19 1.508(6) .
C14 C15 1.380(6) .
C14 H14A 0.9300 .
C15 C16 1.393(6) .
C15 C20 1.500(6) .
C16 C17 1.396(6) .
C16 H16A 0.9300 .
C17 C18 1.384(6) .
C17 C21 1.522(7) .
C18 H18A 0.9300 .

loop_
_geom_hbond_atom_site_label_D
_geom_hbond_atom_site_label_H
_geom_hbond_atom_site_label_A
_geom_hbond_distance_DH
_geom_hbond_distance_HA
_geom_hbond_distance_DA
_geom_hbond_angle_DHA
_geom_hbond_site_symmetry_A
O7 H1W O1 0.79(7) 2.19(7) 2.953(6) 164(6) 2_656
O7 H2W O5 0.74(7) 1.90(7) 2.638(6) 171(8) 1_646
O8 H3W O9 0.83(6) 1.95(6) 2.781(6) 176(5) .
O8 H4W O4 0.70(7) 2.07(7) 2.753(6) 165(8) 1_646
O9 H5W N5 0.74(7) 2.16(7) 2.892(7) 173(7) 2_657
O9 H6W O6 0.84(8) 1.99(8) 2.822(6) 169(7) 1_656
O10 H7W O5 0.72(9) 2.22(10) 2.853(7) 147(10) .
O10 H8W O6 0.97(10) 1.96(10) 2.896(8) 163(8) 2_465

loop_
_geom_torsion_atom_site_label_1
_geom_torsion_atom_site_label_2
_geom_torsion_atom_site_label_3
_geom_torsion_atom_site_label_4
_geom_torsion
_geom_torsion_site_symmetry_1
O4 Zn1 O1 C19 167.8(3) 1_545
N9 Zn1 O1 C19 -62.1(4) .
N3 Zn1 O1 C19 60.8(4) .
C6 N1 N2 C5 3.4(8) .
C1 N1 N2 C5 177.8(7) .
O4 Zn1 N3 C6 175.3(5) 1_545
O1 Zn1 N3 C6 -78.3(5) .
N9 Zn1 N3 C6 48.9(5) .
O4 Zn1 N3 C5 -4.5(6) 1_545
O1 Zn1 N3 C5 102.0(5) .
N9 Zn1 N3 C5 -130.9(5) .
C8 N4 N5 C7 0.4(6) .
C4 N4 N5 C7 179.2(5) .
N6 Zn2 N6 C8 -135(100) 2_757
O7 Zn2 N6 C8 -1.0(5) 2_757
O7 Zn2 N6 C8 179.0(5) .
O8 Zn2 N6 C8 85.7(4) .
O8 Zn2 N6 C8 -94.3(4) 2_757
N6 Zn2 N6 C7 55(100) 2_757
O7 Zn2 N6 C7 -170.8(5) 2_757
O7 Zn2 N6 C7 9.2(5) .
O8 Zn2 N6 C7 -84.1(4) .
O8 Zn2 N6 C7 95.9(4) 2_757
C12 N7 N8 C11 -0.3(7) .
C10 N7 N8 C11 -178.1(6) .
O4 Zn1 N9 C12 119.5(5) 1_545
O1 Zn1 N9 C12 -1.1(6) .
N3 Zn1 N9 C12 -124.8(5) .
O4 Zn1 N9 C11 -68.7(5) 1_545
O1 Zn1 N9 C11 170.7(5) .
N3 Zn1 N9 C11 47.0(5) .
N2 N1 C1 C2 43.4(10) .
C6 N1 C1 C2 -142.7(7) .
N1 C1 C2 C3 67.2(10) .
C1 C2 C3 C4 141.9(7) .
C8 N4 C4 C3 103.3(8) .
N5 N4 C4 C3 -75.2(8) .
C2 C3 C4 N4 167.3(7) .
N1 N2 C5 N3 -3.3(9) .
C6 N3 C5 N2 2.1(9) .
Zn1 N3 C5 N2 -178.1(5) .
C5 N3 C6 N1 0.2(6) .
Zn1 N3 C6 N1 -179.6(3) .
N2 N1 C6 N3 -2.4(7) .
C1 N1 C6 N3 -176.7(6) .
N4 N5 C7 N6 -0.1(7) .
C8 N6 C7 N5 -0.2(7) .
Zn2 N6 C7 N5 171.7(4) .
C7 N6 C8 N4 0.5(6) .
Zn2 N6 C8 N4 -171.3(3) .
N5 N4 C8 N6 -0.6(6) .
C4 N4 C8 N6 -179.2(5) .
C12 N7 C10 C9 130.0(7) .
N8 N7 C10 C9 -52.7(8) .
C9 C9 C10 N7 -61.7(10) 2_766
N7 N8 C11 N9 -0.4(8) .
C12 N9 C11 N8 0.9(8) .
Zn1 N9 C11 N8 -172.8(5) .
C11 N9 C12 N7 -1.1(6) .
Zn1 N9 C12 N7 172.1(4) .
N8 N7 C12 N9 0.9(7) .
C10 N7 C12 N9 178.4(6) .
C18 C13 C14 C15 -1.8(7) .
C19 C13 C14 C15 180.0(5) .
C13 C14 C15 C16 -0.6(7) .
C13 C14 C15 C20 -179.8(5) .
C14 C15 C16 C17 2.9(7) .
C20 C15 C16 C17 -177.8(4) .
C15 C16 C17 C18 -2.8(7) .
C15 C16 C17 C21 174.6(5) .
C16 C17 C18 C13 0.4(7) .
C21 C17 C18 C13 -177.0(5) .
C14 C13 C18 C17 1.9(7) .
C19 C13 C18 C17 -179.9(5) .
Zn1 O1 C19 O2 10.4(7) .
Zn1 O1 C19 C13 -169.0(4) .
C18 C13 C19 O2 -168.7(6) .
C14 C13 C19 O2 9.4(8) .
C18 C13 C19 O1 10.7(8) .
C14 C13 C19 O1 -171.2(5) .
Zn1 O4 C20 O3 2.8(6) 1_565
Zn1 O4 C20 C15 -177.3(3) 1_565
C14 C15 C20 O3 -3.7(7) .
C16 C15 C20 O3 177.0(5) .
C14 C15 C20 O4 176.3(4) .
C16 C15 C20 O4 -3.0(7) .
C18 C17 C21 O5 -158.4(5) .
C16 C17 C21 O5 24.2(7) .
C18 C17 C21 O6 23.6(7) .
C16 C17 C21 O6 -153.8(5) .
